data_2310497
loop_
_publ_author_name
'Swallow, A.G.'
'Ahmed, F.R.'
'Barnes, W.H.'

_publ_section_title
;
 The crystal structure of pascoite, Ca3 V10 O28 (H2 O)17
;
_journal_name_full 'Acta Crystallographica (1,1948-23,1967)'
_journal_page_first 397
_journal_page_last 405
_journal_volume 21
_journal_year 1966
_chemical_formula_sum 'Ca3 H34 O45 V10'
_chemical_name_systematic 'Ca3 (V10 O28) (H2 O)17'
_space_group_IT_number 5
_symmetry_space_group_name_Hall 'I 2y'
_symmetry_space_group_name_H-M 'I 1 2 1'
_cell_angle_alpha 90
_cell_angle_beta 93.13
_cell_angle_gamma 90
_cell_formula_units_Z 2
_cell_length_a 16.834
_cell_length_b 10.156
_cell_length_c 10.921
_cell_volume 1864.335
_citation_journal_id_ASTM ACCRA9
_cod_data_source_file Swallow_ACCRA9_1966_1057.cif
_cod_data_source_block H34Ca3O45V10
_cod_original_sg_symbol_Hall 'C 2y (x,y,-x+z)'
_cod_original_formula_sum 'H34 Ca3 O45 V10'
_cod_database_code 2310497

loop_
_symmetry_equiv_pos_as_xyz
x,y,z
-x,y,-z
x+1/2,y+1/2,z+1/2
-x+1/2,y+1/2,-z+1/2

loop_
_atom_site_label
_atom_site_type_symbol
_atom_site_fract_x
_atom_site_fract_y
_atom_site_fract_z
_atom_site_occupancy
_atom_site_U_iso_or_equiv
O7 O-2 0.1572 0.2662 -0.28 1 0.0
V3 V+5 0.1175 0.1497 -0.2071 1 0.0
O22 O-2 0.4862 -0.0218 0.2165 1 0.0
O2 O-2 0.0517 0.2621 -0.0902 1 0.0
V2 V+5 0 -0.1635 0 1 0.0
O12 O-2 0.0847 -0.1208 0.1157 1 0.0
O16 O-2 0.34 -0.1728 0.2752 1 0.0
O14 O-2 0.1195 0 0.336 1 0.0
O3 O-2 0.0517 -0.2621 -0.0902 1 0.0
O13 O-2 0.23 0 0.142 1 0.0
O19 O-2 0.3819 0.0017 0.496 1 0.0
O10 O-2 0.1857 -0.1324 -0.0674 1 0.0
O23 O-2 0.5 -0.2203 0 1 0.0
O21 O-2 0.4245 0.2034 0.0565 1 0.0
O1 O-2 0.0513 0 -0.0898 1 0.0
O8 O-2 0.1572 -0.2662 -0.28 1 0.0
O5 O-2 0.0192 -0.132 -0.2947 1 0.0
O4 O-2 0.0192 0.132 -0.2947 1 0.0
O17 O-2 0.213 0.1937 0.4599 1 0.0
O18 O-2 0.2258 -0.146 0.5154 1 0.0
V5 V+5 0.1596 0 0.0343 1 0.0
Ca2 Ca+2 0.5 0.011 0 1 0.0
Ca1 Ca+2 0.2655 0 0.3618 1 0.0
O9 O-2 0.1857 0.1324 -0.0674 1 0.0
O15 O-2 0.34 0.1728 0.2752 1 0.0
O6 O-2 0.1549 0 -0.2747 1 0.0
V1 V+5 0 0.1635 0 1 0.0
O20 O-2 0.3626 -0.0103 -0.0729 1 0.0
V4 V+5 0.1175 -0.1497 -0.2071 1 0.0
O11 O-2 0.0847 0.1208 0.1157 1 0.0
V6 V+5 0.0419 0 0.242 1 0.0
